data_1528093
loop_
_publ_author_name
'Stewner, F.'
'Hoppe, R.'

_publ_section_title
;
 Zur Kristallstruktur von beta-Li5 Ga O4
;
_journal_name_full 'Zeitschrift fuer Anorganische und Allgemeine Chemie'
_journal_page_first 140
_journal_page_last 148
_journal_volume 381
_journal_year 1971
_chemical_formula_sum 'Ga Li5 O4'
_chemical_name_systematic 'Li5 Ga O4'
_space_group_IT_number 21
_symmetry_space_group_name_Hall 'C 2 2'
_symmetry_space_group_name_H-M 'C 2 2 2'
_cell_angle_alpha 90
_cell_angle_beta 90
_cell_angle_gamma 90
_cell_formula_units_Z 4
_cell_length_a 9.288
_cell_length_b 8.983
_cell_length_c 4.632
_cell_volume 386.467
_citation_journal_id_ASTM ZAACAB
_cod_data_source_file Stewner_ZAACAB_1971_1958.cif
_cod_data_source_block Ga1Li5O4
_cod_original_cell_volume 386.4668
_cod_original_formula_sum 'Ga1 Li5 O4'
_cod_database_code 1528093

loop_
_symmetry_equiv_pos_as_xyz
x,y,z
-x,-y,z
x,-y,-z
-x,y,-z
x+1/2,y+1/2,z
-x+1/2,-y+1/2,z
x+1/2,-y+1/2,-z
-x+1/2,y+1/2,-z

loop_
_atom_site_label
_atom_site_type_symbol
_atom_site_fract_x
_atom_site_fract_y
_atom_site_fract_z
_atom_site_occupancy
_atom_site_U_iso_or_equiv
Li7 Li+1 0.25 0 0.5 0.5 0.0
Ga1 Ga+3 0.5 0 0.5 1 0.0
Li2 Li+1 0 0.25 0.5 0.5 0.0
O2 O-2 0.375 0.125 0.75 1 0.0
Li4 Li+1 0.25 0.25 0 1 0.0
Li1 Li+1 0 0 0.5 1 0.0
Li3 Li+1 0.25 0 0 0.5 0.0
Li6 Li+1 0 0.25 0 0.5 0.0
Ga2 Ga+3 0 0 0 1 0.0
Li8 Li+1 0.25 0.25 0.5 1 0.0
Li5 Li+1 0 0.5 0 1 0.0
O1 O-2 0.125 0.125 0.25 1 0.0
